data_4328947
loop_
_publ_author_name
'Ana M. Felix'
'Diane A. Dickie'
'Ian S. Horne'
'Giang Page'
'Richard A. Kemp'

_publ_contact_author_address
;Department of Chemistry and Chemical Biology
University of New Mexico
Albuquerque, NM, 87131
;
_publ_contact_author_email rakemp@unm.edu
_publ_contact_author_name 'Kemp, Richard A.'
_publ_contact_author_phone 1-505-272-7609
_publ_section_title
;
 Addition of Aluminum and Gallium Species to Aromatic and
 Alkyl-Substituted 1,4-Diaza-1,3-butadiene Ligands
;
_journal_name_full 'Inorganic Chemistry'
_journal_page_first 4650
_journal_page_last 4662
_journal_paper_doi 10.1021/ic202583w
_journal_volume 51
_journal_year 2012
_chemical_formula_sum 'C29 H45 Ga N2'
_chemical_formula_weight 491.39
_chemical_name_systematic
; 
 ? 
;
_space_group_IT_number 62
_symmetry_cell_setting orthorhombic
_symmetry_space_group_name_Hall '-P 2ac 2n'
_symmetry_space_group_name_H-M 'P n m a'
_atom_sites_solution_hydrogens geom
_atom_sites_solution_primary direct
_atom_sites_solution_secondary difmap
_audit_creation_method SHELXL-97
_cell_angle_alpha 90.00
_cell_angle_beta 90.00
_cell_angle_gamma 90.00
_cell_formula_units_Z 4
_cell_length_a 12.4887(3)
_cell_length_b 21.4298(5)
_cell_length_c 10.5557(3)
_cell_measurement_reflns_used 4797
_cell_measurement_temperature 223(2)
_cell_measurement_theta_max 25.56
_cell_measurement_theta_min 2.70
_cell_volume 2825.03(12)
_computing_cell_refinement 'Bruker SAINT'
_computing_data_collection 'Bruker APEX2'
_computing_data_reduction 'Bruker SAINT'
_computing_molecular_graphics 'Bruker SHELXTL'
_computing_publication_material 'Bruker SHELXTL'
_computing_structure_refinement 'SHELXL-97 (Sheldrick, 2008)'
_computing_structure_solution 'SHELXS-97 (Sheldrick, 2008)'
_diffrn_ambient_temperature 223(2)
_diffrn_measured_fraction_theta_full 0.998
_diffrn_measured_fraction_theta_max 0.999
_diffrn_measurement_device_type 'Bruker APEX-II CCD'
_diffrn_measurement_method '\f and \w scans'
_diffrn_radiation_monochromator graphite
_diffrn_radiation_source 'fine-focus sealed tube'
_diffrn_radiation_type MoK\a
_diffrn_radiation_wavelength 0.71073
_diffrn_reflns_av_R_equivalents 0.0649
_diffrn_reflns_av_sigmaI/netI 0.0354
_diffrn_reflns_limit_h_max 16
_diffrn_reflns_limit_h_min -17
_diffrn_reflns_limit_k_max 29
_diffrn_reflns_limit_k_min -29
_diffrn_reflns_limit_l_max 14
_diffrn_reflns_limit_l_min -14
_diffrn_reflns_number 37337
_diffrn_reflns_theta_full 29.37
_diffrn_reflns_theta_max 29.37
_diffrn_reflns_theta_min 2.70
_exptl_absorpt_coefficient_mu 0.991
_exptl_absorpt_correction_T_max 0.9339
_exptl_absorpt_correction_T_min 0.8264
_exptl_absorpt_correction_type multi-scan
_exptl_absorpt_process_details 'Brukers, SADABS'
_exptl_crystal_colour yellow
_exptl_crystal_density_diffrn 1.155
_exptl_crystal_description prism
_exptl_crystal_F_000 1056
_exptl_crystal_size_max 0.20
_exptl_crystal_size_mid 0.09
_exptl_crystal_size_min 0.07
_refine_diff_density_max 0.314
_refine_diff_density_min -0.315
_refine_diff_density_rms 0.047
_refine_ls_extinction_method none
_refine_ls_goodness_of_fit_ref 1.045
_refine_ls_hydrogen_treatment constr
_refine_ls_matrix_type full
_refine_ls_number_parameters 155
_refine_ls_number_reflns 3987
_refine_ls_number_restraints 1
_refine_ls_restrained_S_all 1.045
_refine_ls_R_factor_all 0.0562
_refine_ls_R_factor_gt 0.0359
_refine_ls_shift/su_max 0.001
_refine_ls_shift/su_mean 0.000
_refine_ls_structure_factor_coef Fsqd
_refine_ls_weighting_details 'calc w=1/[\s^2^(Fo^2^)+(0.0429P)^2^+0.4548P] where P=(Fo^2^+2Fc^2^)/3'
_refine_ls_weighting_scheme calc
_refine_ls_wR_factor_gt 0.0854
_refine_ls_wR_factor_ref 0.0930
_reflns_number_gt 2989
_reflns_number_total 3987
_reflns_threshold_expression >2sigma(I)
_cod_data_source_file ic202583w_si_002_12.cif
_cod_data_source_block 13
_cod_database_code 4328947

loop_
_symmetry_equiv_pos_as_xyz
'x, y, z'
'-x+1/2, -y, z+1/2'
'-x, y+1/2, -z'
'x+1/2, -y+1/2, -z+1/2'
'-x, -y, -z'
'x-1/2, y, -z-1/2'
'x, -y-1/2, z'
'-x-1/2, y-1/2, z-1/2'

loop_
_atom_site_label
_atom_site_type_symbol
_atom_site_fract_x
_atom_site_fract_y
_atom_site_fract_z
_atom_site_U_iso_or_equiv
_atom_site_adp_type
_atom_site_occupancy
_atom_site_symmetry_multiplicity
_atom_site_calc_flag
_atom_site_refinement_flags
_atom_site_disorder_assembly
_atom_site_disorder_group
Ga1 Ga 0.81994(2) 0.2500 0.19751(2) 0.03357(10) Uani 1 2 d S . .
N1 N 0.91226(10) 0.31076(6) 0.10568(12) 0.0316(3) Uani 1 1 d . A .
C1 C 0.89216(12) 0.37615(7) 0.08500(15) 0.0317(3) Uani 1 1 d . . .
C2 C 0.92282(14) 0.42010(8) 0.17528(16) 0.0359(4) Uani 1 1 d . . .
C3 C 0.89902(16) 0.48264(8) 0.1525(2) 0.0475(5) Uani 1 1 d . . .
H3A H 0.9197 0.5129 0.2121 0.057 Uiso 1 1 calc R . .
C4 C 0.84587(17) 0.50097(8) 0.0446(2) 0.0514(5) Uani 1 1 d . . .
H4A H 0.8298 0.5433 0.0314 0.062 Uiso 1 1 calc R . .
C5 C 0.81639(15) 0.45735(9) -0.04371(19) 0.0470(5) Uani 1 1 d . . .
H5A H 0.7806 0.4704 -0.1175 0.056 Uiso 1 1 calc R . .
C6 C 0.83818(13) 0.39425(8) -0.02665(16) 0.0369(4) Uani 1 1 d . . .
C7 C 0.80500(16) 0.34776(10) -0.12703(18) 0.0482(5) Uani 1 1 d . . .
H7A H 0.8203 0.3054 -0.0941 0.058 Uiso 1 1 calc R . .
C8 C 0.68517(19) 0.35120(13) -0.1565(3) 0.0728(7) Uani 1 1 d . . .
H8A H 0.6446 0.3452 -0.0791 0.109 Uiso 1 1 calc R . .
H8B H 0.6666 0.3188 -0.2169 0.109 Uiso 1 1 calc R . .
H8C H 0.6684 0.3917 -0.1922 0.109 Uiso 1 1 calc R . .
C9 C 0.8696(3) 0.35640(15) -0.2486(2) 0.0912(9) Uani 1 1 d . . .
H9A H 0.9454 0.3536 -0.2294 0.137 Uiso 1 1 calc R . .
H9B H 0.8540 0.3970 -0.2847 0.137 Uiso 1 1 calc R . .
H9C H 0.8505 0.3241 -0.3088 0.137 Uiso 1 1 calc R . .
C10 C 0.98275(15) 0.40211(8) 0.29445(16) 0.0412(4) Uani 1 1 d . . .
H10A H 0.9874 0.3560 0.2966 0.049 Uiso 1 1 calc R . .
C11 C 1.09672(19) 0.42761(12) 0.2939(2) 0.0684(7) Uani 1 1 d . . .
H11A H 1.1333 0.4138 0.2179 0.103 Uiso 1 1 calc R . .
H11B H 1.1347 0.4124 0.3679 0.103 Uiso 1 1 calc R . .
H11C H 1.0947 0.4728 0.2956 0.103 Uiso 1 1 calc R . .
C12 C 0.9235(2) 0.42299(11) 0.41342(19) 0.0679(6) Uani 1 1 d . . .
H12A H 0.8512 0.4065 0.4121 0.102 Uiso 1 1 calc R . .
H12B H 0.9208 0.4682 0.4161 0.102 Uiso 1 1 calc R . .
H12C H 0.9607 0.4076 0.4877 0.102 Uiso 1 1 calc R . .
C13 C 1.00028(13) 0.28472(7) 0.05328(15) 0.0330(3) Uani 1 1 d . . .
H13A H 1.0635 0.2994 0.0995 0.040 Uiso 0.5002(10) 1 calc PR A 1
H13B H 1.0066 0.2994 -0.0344 0.040 Uiso 0.5002(10) 1 calc PR A 1
C14 C 1.0844(3) 0.31740(18) -0.0153(4) 0.0534(10) Uani 0.4998(10) 1 d P A 2
H14A H 1.1381 0.2877 -0.0430 0.080 Uiso 0.4998(10) 1 calc PR A 2
H14B H 1.1173 0.3481 0.0399 0.080 Uiso 0.4998(10) 1 calc PR A 2
H14C H 1.0539 0.3382 -0.0885 0.080 Uiso 0.4998(10) 1 calc PR A 2
C15 C 0.8473(2) 0.2500 0.3813(2) 0.0513(7) Uani 1 2 d S . .
H15A H 0.8007 0.2199 0.4221 0.077 Uiso 0.50 1 calc PR . .
H15B H 0.8332 0.2912 0.4153 0.077 Uiso 0.50 1 calc PR . .
H15C H 0.9214 0.2389 0.3970 0.077 Uiso 0.50 1 calc PR . .
C16 C 0.6709(2) 0.2500 0.1401(3) 0.0487(7) Uani 1 2 d S . .
H16A H 0.6304 0.2196 0.1884 0.073 Uiso 0.50 1 calc PR . .
H16B H 0.6682 0.2393 0.0509 0.073 Uiso 0.50 1 calc PR . .
H16C H 0.6402 0.2911 0.1526 0.073 Uiso 0.50 1 calc PR . .

loop_
_atom_site_aniso_label
_atom_site_aniso_U_11
_atom_site_aniso_U_22
_atom_site_aniso_U_33
_atom_site_aniso_U_23
_atom_site_aniso_U_13
_atom_site_aniso_U_12
Ga1 0.02871(14) 0.03791(15) 0.03409(15) 0.000 0.00703(11) 0.000
N1 0.0295(7) 0.0267(6) 0.0385(7) 0.0043(5) 0.0027(6) -0.0005(5)
C1 0.0271(8) 0.0283(7) 0.0398(9) 0.0063(6) 0.0033(7) 0.0002(6)
C2 0.0332(9) 0.0301(8) 0.0442(10) 0.0031(7) 0.0013(7) 0.0003(7)
C3 0.0507(11) 0.0312(9) 0.0606(12) -0.0003(8) -0.0025(10) -0.0008(8)
C4 0.0546(12) 0.0305(9) 0.0690(14) 0.0118(9) -0.0030(10) 0.0055(8)
C5 0.0447(11) 0.0444(10) 0.0520(11) 0.0176(9) -0.0021(9) 0.0055(8)
C6 0.0337(9) 0.0376(9) 0.0394(9) 0.0079(7) 0.0013(7) 0.0012(7)
C7 0.0548(13) 0.0477(10) 0.0420(10) 0.0066(8) -0.0085(9) 0.0031(9)
C8 0.0672(16) 0.0720(15) 0.0792(16) 0.0009(13) -0.0302(13) -0.0040(13)
C9 0.111(2) 0.113(2) 0.0497(13) -0.0120(16) 0.0162(16) -0.011(2)
C10 0.0433(10) 0.0360(9) 0.0443(10) 0.0021(7) -0.0062(8) -0.0022(8)
C11 0.0565(13) 0.0734(15) 0.0753(16) 0.0191(12) -0.0222(12) -0.0166(12)
C12 0.0854(18) 0.0702(15) 0.0481(12) -0.0055(11) 0.0005(12) 0.0119(13)
C13 0.0294(8) 0.0353(8) 0.0343(8) 0.0028(7) 0.0031(7) -0.0021(7)
C14 0.042(2) 0.046(2) 0.073(3) 0.0112(19) 0.022(2) 0.0023(17)
C15 0.0479(16) 0.0714(19) 0.0345(14) 0.000 0.0104(12) 0.000
C16 0.0317(13) 0.0499(15) 0.0646(18) 0.000 0.0057(13) 0.000

loop_
_atom_type_symbol
_atom_type_description
_atom_type_scat_dispersion_real
_atom_type_scat_dispersion_imag
_atom_type_scat_source
C C 0.0033 0.0016 'International Tables Vol C Tables 4.2.6.8 and 6.1.1.4'
H H 0.0000 0.0000 'International Tables Vol C Tables 4.2.6.8 and 6.1.1.4'
N N 0.0061 0.0033 'International Tables Vol C Tables 4.2.6.8 and 6.1.1.4'
Ga Ga 0.2307 1.6083 'International Tables Vol C Tables 4.2.6.8 and 6.1.1.4'

loop_
_geom_angle_atom_site_label_1
_geom_angle_atom_site_label_2
_geom_angle_atom_site_label_3
_geom_angle
_geom_angle_site_symmetry_3
C16 Ga1 C15 118.01(13) .
C16 Ga1 N1 113.58(8) .
C15 Ga1 N1 112.28(7) .
C16 Ga1 N1 113.58(8) 7_565
C15 Ga1 N1 112.28(7) 7_565
N1 Ga1 N1 81.68(7) 7_565
C13 N1 C1 118.79(13) .
C13 N1 Ga1 113.60(10) .
C1 N1 Ga1 127.52(10) .
C2 C1 C6 121.08(14) .
C2 C1 N1 120.41(14) .
C6 C1 N1 118.49(15) .
C1 C2 C3 118.24(16) .
C1 C2 C10 122.14(14) .
C3 C2 C10 119.60(16) .
C4 C3 C2 121.37(18) .
C5 C4 C3 119.86(17) .
C4 C5 C6 121.50(17) .
C5 C6 C1 117.94(17) .
C5 C6 C7 119.74(16) .
C1 C6 C7 122.31(15) .
C6 C7 C9 111.34(18) .
C6 C7 C8 112.25(18) .
C9 C7 C8 109.9(2) .
C2 C10 C11 111.55(15) .
C2 C10 C12 111.69(16) .
C11 C10 C12 110.56(18) .
N1 C13 C14 126.3(2) .
N1 C13 C13 114.39(9) 7_565
C14 C13 C13 118.75(17) 7_565

loop_
_geom_bond_atom_site_label_1
_geom_bond_atom_site_label_2
_geom_bond_distance
_geom_bond_site_symmetry_2
Ga1 C16 1.958(3) .
Ga1 C15 1.970(3) .
Ga1 N1 1.9911(13) .
Ga1 N1 1.9911(13) 7_565
N1 C13 1.351(2) .
N1 C1 1.4402(19) .
C1 C2 1.394(2) .
C1 C6 1.412(2) .
C2 C3 1.394(2) .
C2 C10 1.514(2) .
C3 C4 1.375(3) .
C4 C5 1.371(3) .
C5 C6 1.391(2) .
C6 C7 1.512(3) .
C7 C9 1.527(3) .
C7 C8 1.530(3) .
C10 C11 1.525(3) .
C10 C12 1.525(3) .
C13 C14 1.456(4) .
C13 C13 1.488(3) 7_565

loop_
_geom_torsion_atom_site_label_1
_geom_torsion_atom_site_label_2
_geom_torsion_atom_site_label_3
_geom_torsion_atom_site_label_4
_geom_torsion
_geom_torsion_site_symmetry_1
_geom_torsion_site_symmetry_4
C16 Ga1 N1 C13 -125.42(13) . .
C15 Ga1 N1 C13 97.48(13) . .
N1 Ga1 N1 C13 -13.26(13) 7_565 .
C16 Ga1 N1 C1 51.12(16) . .
C15 Ga1 N1 C1 -85.98(15) . .
N1 Ga1 N1 C1 163.28(11) 7_565 .
C13 N1 C1 C2 -96.97(19) . .
Ga1 N1 C1 C2 86.64(18) . .
C13 N1 C1 C6 84.82(19) . .
Ga1 N1 C1 C6 -91.57(17) . .
C6 C1 C2 C3 -0.1(3) . .
N1 C1 C2 C3 -178.30(16) . .
C6 C1 C2 C10 -178.72(15) . .
N1 C1 C2 C10 3.1(2) . .
C1 C2 C3 C4 0.6(3) . .
C10 C2 C3 C4 179.19(18) . .
C2 C3 C4 C5 -0.8(3) . .
C3 C4 C5 C6 0.5(3) . .
C4 C5 C6 C1 -0.1(3) . .
C4 C5 C6 C7 -179.51(18) . .
C2 C1 C6 C5 -0.1(2) . .
N1 C1 C6 C5 178.11(15) . .
C2 C1 C6 C7 179.29(16) . .
N1 C1 C6 C7 -2.5(2) . .
C5 C6 C7 C9 67.9(2) . .
C1 C6 C7 C9 -111.4(2) . .
C5 C6 C7 C8 -55.7(2) . .
C1 C6 C7 C8 124.9(2) . .
C1 C2 C10 C11 112.5(2) . .
C3 C2 C10 C11 -66.1(2) . .
C1 C2 C10 C12 -123.26(19) . .
C3 C2 C10 C12 58.2(2) . .
C1 N1 C13 C14 5.6(3) . .
Ga1 N1 C13 C14 -177.6(2) . .
C1 N1 C13 C13 -165.88(10) . 7_565
Ga1 N1 C13 C13 10.99(11) . 7_565
